data_7123914
loop_
_publ_author_name
'Guo, Yuanyuan'
'McNulty, Jason A.'
'Mica, Natalie'
'Samuel, Ifor D. W.'
'Slawin, Alexandra'
'Buehl, Michael'
'Lightfoot, Philip'

_publ_section_title
;
 Structure-directing effects in (110)-layered hybrid perovskites
 containing two distinct organic moieties
;
_journal_name_full 'Chemical Communications'
_journal_paper_doi 10.1039/C9CC04964A
_journal_year 2019
_chemical_formula_moiety 'Br4 Pb, C3 H5 N2, C H6 N3'
_chemical_formula_sum 'C4 H11 Br4 N5 Pb'
_chemical_formula_weight 656.01
_space_group_crystal_system triclinic
_space_group_IT_number 2
_space_group_name_Hall '-P 1'
_space_group_name_H-M_alt 'P -1'
_symmetry_space_group_name_Hall '-P 1'
_symmetry_space_group_name_H-M 'P -1'
_atom_sites_solution_hydrogens geom
_audit_creation_method SHELXL-2018/3
_audit_update_record
;
2019-05-30 deposited with the CCDC.    2019-07-24 downloaded from the CCDC.
;
_cell_angle_alpha 93.474(9)
_cell_angle_beta 92.726(9)
_cell_angle_gamma 91.258(8)
_cell_formula_units_Z 2
_cell_length_a 6.1106(4)
_cell_length_b 9.2753(5)
_cell_length_c 13.0429(9)
_cell_measurement_reflns_used 851
_cell_measurement_temperature 298(2)
_cell_measurement_theta_max 27.5
_cell_measurement_theta_min 2.6
_cell_volume 736.82(8)
_computing_structure_refinement 'SHELXL-2018/3 (Sheldrick, 2018)'
_diffrn_ambient_temperature 298(2)
_diffrn_measured_fraction_theta_full 0.994
_diffrn_measured_fraction_theta_max 0.994
_diffrn_measurement_device_type
;
Rigaku Mercury2 (2x2 bin mode)
;
_diffrn_radiation_type MoK\a
_diffrn_radiation_wavelength 0.71075
_diffrn_reflns_av_R_equivalents 0.0831
_diffrn_reflns_av_unetI/netI 0.0920
_diffrn_reflns_Laue_measured_fraction_full 0.994
_diffrn_reflns_Laue_measured_fraction_max 0.994
_diffrn_reflns_limit_h_max 7
_diffrn_reflns_limit_h_min -7
_diffrn_reflns_limit_k_max 11
_diffrn_reflns_limit_k_min -11
_diffrn_reflns_limit_l_max 15
_diffrn_reflns_limit_l_min -15
_diffrn_reflns_number 6253
_diffrn_reflns_point_group_measured_fraction_full 0.994
_diffrn_reflns_point_group_measured_fraction_max 0.994
_diffrn_reflns_theta_full 24.999
_diffrn_reflns_theta_max 24.999
_diffrn_reflns_theta_min 2.779
_diffrn_source 'Sealed Tube'
_exptl_absorpt_coefficient_mu 22.272
_exptl_absorpt_correction_T_max 1
_exptl_absorpt_correction_T_min 0.461
_exptl_absorpt_correction_type multi-scan
_exptl_crystal_colour Colorless
_exptl_crystal_density_diffrn 2.957
_exptl_crystal_description Platelet
_exptl_crystal_F_000 584
_exptl_crystal_size_max 0.191
_exptl_crystal_size_mid 0.122
_exptl_crystal_size_min 0.073
_refine_diff_density_max 2.833
_refine_diff_density_min -3.571
_refine_diff_density_rms 0.313
_refine_ls_extinction_method none
_refine_ls_goodness_of_fit_ref 0.926
_refine_ls_hydrogen_treatment constr
_refine_ls_matrix_type full
_refine_ls_number_parameters 140
_refine_ls_number_reflns 2580
_refine_ls_number_restraints 9
_refine_ls_restrained_S_all 0.931
_refine_ls_R_factor_all 0.0654
_refine_ls_R_factor_gt 0.0518
_refine_ls_shift/su_max 0.000
_refine_ls_shift/su_mean 0.000
_refine_ls_structure_factor_coef Fsqd
_refine_ls_weighting_details 'w=1/[\s^2^(Fo^2^)+(0.0589P)^2^] where P=(Fo^2^+2Fc^2^)/3'
_refine_ls_weighting_scheme calc
_refine_ls_wR_factor_gt 0.1197
_refine_ls_wR_factor_ref 0.1224
_reflns_Friedel_coverage 0.000
_reflns_number_gt 1857
_reflns_number_total 2580
_reflns_threshold_expression 'I > 2\s(I)'
_cod_data_source_file c9cc04964a2.cif
_cod_data_source_block shelx_CCDC3
_cod_depositor_comments
;
The following automatic conversions were performed:

'_exptl_absorpt_correction_type' value 'Multi-scan' changed to
'multi-scan' according to
/home/data/users/saulius/crontab/automatic-downloads/rss-feeds/RSC/lib/dictionaries/cif_core.dic
dictionary named 'cif_core.dic' version 2.4.2 from 2011-04-26.

Automatic conversion script
Id: cif_fix_values 4973 2017-02-22 13:04:09Z antanas 
;
_cod_database_code 7123914
_shelx_shelxl_version_number 2018/3
_shelx_space_group_comment
;
The symmetry employed for this shelxl refinement is uniquely defined
by the following loop, which should always be used as a source of
symmetry information in preference to the above space-group names.
They are only intended as comments.
;

loop_
_space_group_symop_operation_xyz
'x, y, z'
'-x, -y, -z'

loop_
_atom_site_label
_atom_site_type_symbol
_atom_site_fract_x
_atom_site_fract_y
_atom_site_fract_z
_atom_site_U_iso_or_equiv
_atom_site_adp_type
_atom_site_occupancy
_atom_site_site_symmetry_order
_atom_site_calc_flag
_atom_site_refinement_flags_posn
_atom_site_refinement_flags_adp
_atom_site_refinement_flags_occupancy
_atom_site_disorder_assembly
_atom_site_disorder_group
Pb1 Pb 0.48974(7) 0.26367(5) 0.16235(4) 0.03507(19) Uani 1 1 d . . . . .
Br1 Br 0.5104(3) 0.49288(17) 0.32790(13) 0.0564(4) Uani 1 1 d . . . . .
Br2 Br 0.500000 0.000000 0.000000 0.0536(6) Uani 1 2 d S . P . .
Br3 Br 0.9862(2) 0.26693(17) 0.15938(14) 0.0541(4) Uani 1 1 d . . . . .
Br4 Br 0.5037(3) 0.05380(18) 0.31944(14) 0.0592(4) Uani 1 1 d . . . . .
Br5 Br 0.500000 0.500000 0.000000 0.0550(6) Uani 1 2 d S . P . .
N4 N 0.129(3) 0.218(2) 0.4644(18) 0.104(7) Uani 1 1 d . . . . .
H7 H 0.241240 0.195517 0.430006 0.125 Uiso 1 1 calc R U . . .
N5 N -0.153(3) 0.321(2) 0.5018(18) 0.109(7) Uani 1 1 d . . . . .
H8 H -0.260796 0.379197 0.500670 0.131 Uiso 1 1 calc R U . . .
C2 C -0.025(4) 0.307(3) 0.4360(18) 0.092(7) Uani 1 1 d . . . . .
H9 H -0.033193 0.351334 0.373935 0.111 Uiso 1 1 calc R U . . .
C3 C 0.084(5) 0.170(3) 0.554(2) 0.117(10) Uani 1 1 d . . . . .
H10 H 0.162825 0.106282 0.592091 0.141 Uiso 1 1 calc R U . . .
C4 C -0.105(4) 0.236(3) 0.5770(17) 0.095(7) Uani 1 1 d . . . . .
H11 H -0.184780 0.223732 0.634826 0.114 Uiso 1 1 calc R U . . .
C1 C 0.045(5) 0.236(3) 0.855(2) 0.158(16) Uani 0.7 1 d D . P A 1
N1 N 0.228(3) 0.236(2) 0.8122(17) 0.068(6) Uani 0.7 1 d D . P A 1
H1 H 0.282196 0.315033 0.791688 0.081 Uiso 0.7 1 calc R U P A 1
H2 H 0.297993 0.156896 0.803846 0.081 Uiso 0.7 1 calc R U P A 1
N2 N -0.058(3) 0.350(2) 0.8676(17) 0.063(6) Uani 0.7 1 d D . P A 1
H3 H -0.188374 0.347303 0.889494 0.075 Uiso 0.7 1 calc R U P A 1
H4 H 0.001666 0.431228 0.854349 0.075 Uiso 0.7 1 calc R U P A 1
N3 N -0.040(3) 0.117(2) 0.8740(19) 0.076(7) Uani 0.7 1 d D . P A 1
H5 H -0.170599 0.113115 0.895967 0.091 Uiso 0.7 1 calc R U P A 1
H6 H 0.031789 0.038688 0.865143 0.091 Uiso 0.7 1 calc R U P A 1
C1' C 0.045(5) 0.236(3) 0.855(2) 0.158(16) Uani 0.3 1 d D . P B 2
N1' N 0.099(10) 0.368(5) 0.822(5) 0.115(13) Uiso 0.3 1 d D . P B 2
H1' H 0.199070 0.376255 0.778932 0.138 Uiso 0.3 1 calc R U P B 2
H2' H 0.032806 0.443301 0.845492 0.138 Uiso 0.3 1 calc R U P B 2
N2' N -0.178(7) 0.220(7) 0.882(5) 0.115(13) Uiso 0.3 1 d D . P B 2
H3' H -0.241075 0.136216 0.876864 0.138 Uiso 0.3 1 calc R U P B 2
H4' H -0.248280 0.294667 0.902566 0.138 Uiso 0.3 1 calc R U P B 2
N3' N 0.138(9) 0.114(5) 0.824(5) 0.115(13) Uiso 0.3 1 d D . P B 2
H5' H 0.239248 0.115664 0.780218 0.138 Uiso 0.3 1 calc R U P B 2
H6' H 0.096997 0.033603 0.847075 0.138 Uiso 0.3 1 calc R U P B 2

loop_
_atom_site_aniso_label
_atom_site_aniso_U_11
_atom_site_aniso_U_22
_atom_site_aniso_U_33
_atom_site_aniso_U_23
_atom_site_aniso_U_13
_atom_site_aniso_U_12
Pb1 0.0260(3) 0.0368(3) 0.0430(4) 0.0021(2) 0.00710(19) 0.00184(17)
Br1 0.0606(9) 0.0522(9) 0.0563(11) -0.0072(8) 0.0118(8) 0.0062(7)
Br2 0.0507(12) 0.0589(13) 0.0500(15) -0.0066(11) 0.0039(10) -0.0002(10)
Br3 0.0269(6) 0.0625(9) 0.0728(12) 0.0010(8) 0.0053(6) 0.0011(6)
Br4 0.0655(10) 0.0558(9) 0.0596(12) 0.0161(8) 0.0167(8) 0.0155(7)
Br5 0.0533(12) 0.0626(14) 0.0501(15) 0.0121(11) 0.0032(10) -0.0016(10)
N4 0.078(12) 0.126(17) 0.105(17) -0.047(14) 0.039(11) -0.006(11)
N5 0.065(11) 0.153(19) 0.110(17) 0.003(14) -0.006(11) 0.052(11)
C2 0.086(16) 0.13(2) 0.064(16) 0.009(14) 0.005(13) 0.000(14)
C3 0.16(3) 0.101(18) 0.084(19) 0.008(15) -0.041(18) 0.064(18)
C4 0.129(19) 0.109(18) 0.052(14) 0.025(12) 0.031(13) -0.009(15)
C1 0.13(3) 0.28(6) 0.06(2) 0.03(3) -0.023(18) -0.02(3)
N1 0.063(13) 0.051(12) 0.088(17) -0.007(11) 0.022(11) -0.009(9)
N2 0.056(12) 0.043(11) 0.091(17) -0.003(10) 0.013(11) 0.027(9)
N3 0.062(13) 0.056(13) 0.11(2) 0.002(12) 0.029(12) -0.026(10)
C1' 0.13(3) 0.28(6) 0.06(2) 0.03(3) -0.023(18) -0.02(3)

loop_
_atom_type_symbol
_atom_type_description
_atom_type_scat_dispersion_real
_atom_type_scat_dispersion_imag
_atom_type_scat_source
Pb Pb -3.3944 10.1111 'International Tables Vol C Tables 4.2.6.8 and 6.1.1.4'
Br Br -0.2901 2.4595 'International Tables Vol C Tables 4.2.6.8 and 6.1.1.4'
N N 0.0061 0.0033 'International Tables Vol C Tables 4.2.6.8 and 6.1.1.4'
C C 0.0033 0.0016 'International Tables Vol C Tables 4.2.6.8 and 6.1.1.4'
H H 0.0000 0.0000 'International Tables Vol C Tables 4.2.6.8 and 6.1.1.4'

loop_
_geom_angle_atom_site_label_1
_geom_angle_atom_site_label_2
_geom_angle_atom_site_label_3
_geom_angle
_geom_angle_site_symmetry_1
_geom_angle_site_symmetry_3
Br4 Pb1 Br1 88.21(5) . .
Br4 Pb1 Br3 90.35(5) . .
Br1 Pb1 Br3 90.57(5) . .
Br4 Pb1 Br3 91.54(5) . 1_455
Br1 Pb1 Br3 89.66(5) . 1_455
Br3 Pb1 Br3 178.10(7) . 1_455
Br4 Pb1 Br2 86.92(4) . .
Br1 Pb1 Br2 174.02(4) . .
Br3 Pb1 Br2 86.00(3) . .
Br3 Pb1 Br2 93.93(3) 1_455 .
Br4 Pb1 Br5 176.44(4) . .
Br1 Pb1 Br5 89.51(4) . .
Br3 Pb1 Br5 86.95(4) . .
Br3 Pb1 Br5 91.17(4) 1_455 .
Br2 Pb1 Br5 95.193(16) . .
Pb1 Br2 Pb1 180.0 . 2_655
Pb1 Br3 Pb1 178.10(7) . 1_655
Pb1 Br5 Pb1 180.0 2_665 .
C3 N4 C2 108.9(19) . .
C2 N5 C4 110(2) . .
N5 C2 N4 110(2) . .
N4 C3 C4 104.0(18) . .
N5 C4 C3 107(2) . .
N2 C1 N3 121(3) . .
N2 C1 N1 121(3) . .
N3 C1 N1 118(3) . .
N3' C1' N1' 124(4) . .
N3' C1' N2' 115(3) . .
N1' C1' N2' 114(3) . .

loop_
_geom_bond_atom_site_label_1
_geom_bond_atom_site_label_2
_geom_bond_distance
_geom_bond_site_symmetry_2
Pb1 Br4 2.9101(18) .
Pb1 Br1 2.9332(16) .
Pb1 Br3 3.0355(14) .
Pb1 Br3 3.0759(14) 1_455
Pb1 Br2 3.1402(6) .
Pb1 Br5 3.1404(6) .
N4 C3 1.31(3) .
N4 C2 1.32(3) .
N5 C2 1.19(3) .
N5 C4 1.32(3) .
C3 C4 1.35(3) .
C1 N2 1.25(3) .
C1 N3 1.26(3) .
C1 N1 1.27(3) .
C1' N3' 1.33(4) .
C1' N1' 1.36(4) .
C1' N2' 1.43(4) .
